data_4323422
loop_
_publ_author_name
'Peter G. Jones'
'J\"org Laube'
'Carsten Th\"one'

_publ_contact_author
;
        Carsten Th\"one
        Institut f\"ur Anorganische und Analytische Chemie
        Technische Universit\"at Braunschweig
        Postfach 3329
        38023 Braunschweig
        Germany
;
_publ_contact_author_email thoene@xray36.anchem.nat.tu-bs.de
_publ_contact_author_fax '049 531 391-5387'
_publ_contact_author_phone '049 531 391-7350'
_publ_section_title
;
 Organometallic Selenolates. 5.1 Synthesis and Complexing Properties of
 2-Propene- and 2-Methyl-2-propeneselenolato Molybdenum and Tungsten
 Compounds. Crystal Structures of cp(CO)3WSeCH2C(CH3)CH2,
 [cp(CO)2MoSeCH2C(CH3)CH2]2, [cp(CO)3Mo(\m-SeCH2C(CH3)CH2)W(CO)5],
 [cp(CO)3Mo(\m-SeCH2C(CH3)CH2)Mo(CO)5], and
 [cp(CO)3Mo(\m-SeCH2CHCH2)Mo(CO)5]
;
_journal_name_full 'Inorganic Chemistry'
_journal_page_first 2097
_journal_page_last 2102
_journal_paper_doi 10.1021/ic961199c
_journal_volume 36
_journal_year 1997
_chemical_formula_sum 'C16 H10 Mo2 O8 Se'
_chemical_formula_weight 601.08
_chemical_name_systematic
;
 ?
;
_space_group_IT_number 33
_symmetry_cell_setting orthorhombic
_symmetry_space_group_name_Hall 'P 2c -2n'
_symmetry_space_group_name_H-M 'P n a 21'
_atom_sites_solution_hydrogens geom
_atom_sites_solution_primary direct
_atom_sites_solution_secondary difmap
_audit_creation_method SHELXL
_cell_angle_alpha 90.00
_cell_angle_beta 90.00
_cell_angle_gamma 90.00
_cell_formula_units_Z 4
_cell_length_a 18.638(4)
_cell_length_b 9.707(2)
_cell_length_c 11.169(3)
_cell_measurement_reflns_used 62
_cell_measurement_temperature 143(2)
_cell_measurement_theta_max 12.5
_cell_measurement_theta_min 10
_cell_volume 2020.7(8)
_computing_cell_refinement 'Stoe DIF4'
_computing_data_collection 'Stoe DIF4'
_computing_data_reduction 'Stoe REDU4'
_computing_molecular_graphics 'Siemens XP'
_computing_publication_material 'SHELXL-93 (Sheldrick, 1993)'
_computing_structure_refinement 'SHELXL-93 (Sheldrick, 1993)'
_computing_structure_solution 'SHELXS-86 (Sheldrick, 1990)'
_diffrn_ambient_temperature 143(2)
_diffrn_measurement_device 'Stoe STADI4'
_diffrn_measurement_method Omega-scans
_diffrn_radiation_monochromator graphite
_diffrn_radiation_source 'fine-focus sealed tube'
_diffrn_radiation_type MoK\a
_diffrn_radiation_wavelength 0.71073
_diffrn_reflns_av_R_equivalents 0.0000
_diffrn_reflns_av_sigmaI/netI 0.0331
_diffrn_reflns_limit_h_max 24
_diffrn_reflns_limit_h_min 0
_diffrn_reflns_limit_k_max 12
_diffrn_reflns_limit_k_min 0
_diffrn_reflns_limit_l_max 14
_diffrn_reflns_limit_l_min -14
_diffrn_reflns_number 4654
_diffrn_reflns_theta_max 27.54
_diffrn_reflns_theta_min 3.03
_diffrn_standards_decay_% 2
_diffrn_standards_interval_count 247
_diffrn_standards_number 3
_exptl_absorpt_coefficient_mu 3.080
_exptl_absorpt_correction_T_max 0.939
_exptl_absorpt_correction_T_min 0.604
_exptl_absorpt_correction_type Psi-scans
_exptl_crystal_colour red
_exptl_crystal_density_diffrn 1.976
_exptl_crystal_description tablet
_exptl_crystal_F_000 1152
_exptl_crystal_size_max 0.56
_exptl_crystal_size_mid 0.32
_exptl_crystal_size_min 0.20
_refine_diff_density_max 0.639
_refine_diff_density_min -1.115
_refine_diff_density_rms 0.113
_refine_ls_abs_structure_details 'Flack H D (1983), Acta Cryst. A39, 876-881'
_refine_ls_abs_structure_Flack 0.109(12)
_refine_ls_extinction_method shelxl
_refine_ls_goodness_of_fit_all 1.078
_refine_ls_goodness_of_fit_obs 1.052
_refine_ls_hydrogen_treatment riding
_refine_ls_matrix_type full
_refine_ls_number_parameters 245
_refine_ls_number_reflns 4652
_refine_ls_number_restraints 104
_refine_ls_restrained_S_all 1.067
_refine_ls_restrained_S_obs 1.040
_refine_ls_R_factor_all 0.0410
_refine_ls_R_factor_obs 0.0360
_refine_ls_shift/esd_max 0.004
_refine_ls_shift/esd_mean 0.000
_refine_ls_structure_factor_coef Fsqd
_refine_ls_weighting_details 'w=1/[\s^2^(Fo^2^)+(0.0454P)^2^+3.4828P] where P=(Fo^2^+2Fc^2^)/3'
_refine_ls_weighting_scheme calc
_refine_ls_wR_factor_all 0.0915
_refine_ls_wR_factor_obs 0.0864
_reflns_number_observed 4374
_reflns_number_total 4652
_reflns_observed_criterion >2sigma(I)
_cod_data_source_file ic961199c_5.cif
_cod_data_source_block spee
_cod_depositor_comments
;
The following automatic conversions were performed:

'_refine_ls_weighting_scheme' value 'calc
w=1/[\s^2^(Fo^2^)+(0.0454P)^2^+3.4828P] where P=(Fo^2^+2Fc^2^)/3' was
changed to 'calc'. New tag '_refine_ls_weighting_details' was
created. The value of the new tag was set to
'w=1/[\s^2^(Fo^2^)+(0.0454P)^2^+3.4828P] where P=(Fo^2^+2Fc^2^)/3'.

Automatic conversion script
Id: cif_fix_values 3143 2015-03-26 13:38:13Z robertas 
;
_cod_original_cell_volume 2020.8(8)
_cod_database_code 4323422

loop_
_symmetry_equiv_pos_as_xyz
'x, y, z'
'-x, -y, z+1/2'
'x+1/2, -y+1/2, z'
'-x+1/2, y+1/2, z+1/2'

loop_
_atom_site_aniso_label
_atom_site_aniso_U_11
_atom_site_aniso_U_22
_atom_site_aniso_U_33
_atom_site_aniso_U_23
_atom_site_aniso_U_13
_atom_site_aniso_U_12
Mo1 0.02179(19) 0.0260(2) 0.02282(19) -0.0033(2) 0.00174(19) -0.00482(17)
C11 0.063(4) 0.021(3) 0.049(3) -0.009(3) 0.007(3) -0.008(3)
C12 0.047(4) 0.030(3) 0.056(4) -0.014(3) 0.023(3) -0.018(3)
C13 0.030(3) 0.051(4) 0.060(4) -0.026(3) 0.003(3) -0.015(3)
C14 0.055(4) 0.051(4) 0.040(3) -0.030(3) 0.010(3) -0.015(3)
C15 0.041(3) 0.032(3) 0.055(4) -0.021(3) 0.016(3) -0.004(3)
C1 0.026(3) 0.031(3) 0.031(3) -0.002(2) 0.003(2) -0.002(2)
O1 0.048(3) 0.058(3) 0.030(2) -0.011(2) -0.006(2) 0.009(2)
C2 0.025(3) 0.047(4) 0.038(3) 0.007(3) -0.007(3) -0.007(3)
O2 0.033(3) 0.080(4) 0.073(4) 0.042(3) -0.013(3) -0.010(3)
C3 0.026(3) 0.032(3) 0.032(3) -0.004(2) -0.007(2) -0.003(2)
O3 0.035(3) 0.053(3) 0.050(3) -0.011(2) 0.003(2) 0.011(2)
Se 0.0216(2) 0.0263(2) 0.0284(2) -0.0024(2) 0.0015(2) -0.0031(2)
C4 0.029(3) 0.027(3) 0.044(3) 0.000(3) -0.001(3) 0.002(2)
C5 0.027(3) 0.034(3) 0.051(4) -0.004(3) 0.005(3) 0.009(2)
C6 0.029(3) 0.043(4) 0.083(6) -0.003(4) -0.012(4) 0.014(3)
Mo2 0.0309(2) 0.0278(2) 0.0344(3) 0.0011(2) -0.0047(2) -0.00163(18)
C20 0.052(4) 0.032(3) 0.042(3) 0.001(3) -0.006(3) 0.000(3)
O20 0.053(3) 0.054(3) 0.083(4) -0.001(3) 0.024(3) 0.015(3)
C21 0.025(3) 0.032(3) 0.039(3) -0.002(3) -0.001(2) 0.000(3)
O21 0.058(3) 0.064(4) 0.036(2) 0.000(2) -0.012(2) 0.006(3)
C22 0.037(4) 0.046(4) 0.040(3) 0.004(3) -0.001(3) -0.011(3)
O22 0.036(3) 0.098(5) 0.066(4) 0.002(4) 0.012(3) -0.002(3)
C23 0.055(4) 0.036(3) 0.048(4) 0.006(3) -0.023(4) -0.006(3)
O23 0.115(5) 0.032(3) 0.083(4) 0.009(3) -0.031(5) -0.022(3)
C24 0.032(3) 0.039(4) 0.045(4) 0.006(3) -0.002(3) -0.012(3)
O24 0.055(4) 0.090(5) 0.055(3) 0.032(3) -0.021(3) -0.017(2)

loop_
_atom_site_label
_atom_site_type_symbol
_atom_site_fract_x
_atom_site_fract_y
_atom_site_fract_z
_atom_site_U_iso_or_equiv
_atom_site_thermal_displace_type
_atom_site_occupancy
_atom_site_calc_flag
_atom_site_refinement_flags
_atom_site_disorder_group
Mo1 Mo 0.70779(2) 0.51807(4) 0.28463(4) 0.02355(10) Uani 1 d . .
C11 C 0.6981(4) 0.7555(7) 0.2434(7) 0.0444(16) Uani 1 d U .
H11 H 0.6733 0.7891 0.1751 0.053 Uiso 1 calc R .
C12 C 0.7719(4) 0.7159(7) 0.2495(7) 0.0445(17) Uani 1 d U .
H12 H 0.8054 0.7189 0.1855 0.053 Uiso 1 calc R .
C13 C 0.7861(4) 0.6720(8) 0.3668(7) 0.0467(17) Uani 1 d U .
H13 H 0.8311 0.6397 0.3953 0.056 Uiso 1 calc R .
C14 C 0.7230(4) 0.6834(8) 0.4356(6) 0.0487(18) Uani 1 d U .
H14 H 0.7177 0.6607 0.5178 0.058 Uiso 1 calc R .
C15 C 0.6694(4) 0.7346(7) 0.3592(6) 0.0427(16) Uani 1 d U .
H15 H 0.6212 0.7525 0.3820 0.051 Uiso 1 calc R .
C1 C 0.6683(3) 0.4529(6) 0.1275(5) 0.0294(12) Uani 1 d U .
O1 O 0.6465(3) 0.4187(6) 0.0373(4) 0.0455(12) Uani 1 d U .
C2 C 0.7194(3) 0.3611(8) 0.3951(6) 0.0368(14) Uani 1 d U .
O2 O 0.7296(3) 0.2715(7) 0.4615(5) 0.0618(17) Uani 1 d U .
C3 C 0.7887(3) 0.4148(6) 0.2137(5) 0.0299(12) Uani 1 d U .
O3 O 0.8345(3) 0.3506(6) 0.1728(5) 0.0458(12) Uani 1 d U .
Se Se 0.57316(3) 0.44660(6) 0.33376(5) 0.02544(12) Uani 1 d . .
C4 C 0.5146(3) 0.5500(6) 0.2138(6) 0.0332(13) Uani 1 d U .
H4A H 0.5333 0.6449 0.2050 0.040 Uiso 1 calc R .
H4B H 0.5173 0.5038 0.1349 0.040 Uiso 1 calc R .
C5 C 0.4396(3) 0.5540(6) 0.2554(6) 0.0374(14) Uani 1 d U .
H5 H 0.4291 0.5999 0.3285 0.045 Uiso 1 calc R .
C6 C 0.3859(4) 0.4961(8) 0.1951(9) 0.052(2) Uani 1 d U .
H6A H 0.3951 0.4497 0.1218 0.062 Uiso 1 calc R .
H6B H 0.3383 0.5012 0.2253 0.062 Uiso 1 calc R .
Mo2 Mo 0.53857(3) 0.18114(5) 0.30456(5) 0.03104(12) Uani 1 d . .
C20 C 0.6323(4) 0.1296(7) 0.2295(6) 0.0418(15) Uani 1 d U .
O20 O 0.6848(3) 0.0959(6) 0.1870(6) 0.0636(16) Uani 1 d U .
C21 C 0.4992(3) 0.2160(7) 0.1399(6) 0.0323(13) Uani 1 d U .
O21 O 0.4798(3) 0.2289(6) 0.0432(5) 0.0524(13) Uani 1 d U .
C22 C 0.4448(4) 0.2252(8) 0.3875(6) 0.0410(15) Uani 1 d U .
O22 O 0.3933(3) 0.2427(8) 0.4396(5) 0.0666(17) Uani 1 d U .
C23 C 0.5068(4) -0.0059(7) 0.2917(8) 0.0463(16) Uani 1 d U .
O23 O 0.4871(4) -0.1197(5) 0.2860(6) 0.0765(19) Uani 1 d U .
C24 C 0.5796(3) 0.1365(7) 0.4668(6) 0.0385(15) Uani 1 d U .
O24 O 0.6012(3) 0.1035(7) 0.5569(5) 0.0665(17) Uani 1 d U .

loop_
_atom_type_symbol
_atom_type_description
_atom_type_scat_dispersion_real
_atom_type_scat_dispersion_imag
_atom_type_scat_source
C C 0.0033 0.0016 'International Tables Vol C Tables 4.2.6.8 and 6.1.1.4'
H H 0.0000 0.0000 'International Tables Vol C Tables 4.2.6.8 and 6.1.1.4'
O O 0.0106 0.0060 'International Tables Vol C Tables 4.2.6.8 and 6.1.1.4'
Se Se -0.0929 2.2259 'International Tables Vol C Tables 4.2.6.8 and 6.1.1.4'
Mo Mo -1.6832 0.6857 'International Tables Vol C Tables 4.2.6.8 and 6.1.1.4'

loop_
_geom_angle_atom_site_label_1
_geom_angle_atom_site_label_2
_geom_angle_atom_site_label_3
_geom_angle
_geom_angle_site_symmetry_1
_geom_angle_site_symmetry_3
_geom_angle_publ_flag
C2 Mo1 C3 77.0(3) . . y
C2 Mo1 C1 110.1(3) . . y
C3 Mo1 C1 76.7(2) . . y
C2 Mo1 C13 100.6(3) . . ?
C3 Mo1 C13 90.3(3) . . ?
C1 Mo1 C13 142.5(3) . . ?
C2 Mo1 C12 134.1(3) . . ?
C3 Mo1 C12 87.6(2) . . ?
C1 Mo1 C12 107.8(3) . . ?
C13 Mo1 C12 35.7(3) . . ?
C2 Mo1 C14 93.8(3) . . ?
C3 Mo1 C14 122.9(3) . . ?
C1 Mo1 C14 152.8(3) . . ?
C13 Mo1 C14 35.4(3) . . ?
C12 Mo1 C14 59.1(3) . . ?
C2 Mo1 C11 152.4(3) . . ?
C3 Mo1 C11 118.4(3) . . ?
C1 Mo1 C11 96.3(3) . . ?
C13 Mo1 C11 59.2(3) . . ?
C12 Mo1 C11 35.8(3) . . ?
C14 Mo1 C11 58.7(3) . . ?
C2 Mo1 C15 119.9(3) . . ?
C3 Mo1 C15 145.1(2) . . ?
C1 Mo1 C15 118.5(3) . . ?
C13 Mo1 C15 58.1(3) . . ?
C12 Mo1 C15 58.4(2) . . ?
C14 Mo1 C15 34.6(3) . . ?
C11 Mo1 C15 34.8(2) . . ?
C2 Mo1 Se 76.88(18) . . y
C3 Mo1 Se 132.07(17) . . y
C1 Mo1 Se 75.62(17) . . y
C13 Mo1 Se 133.72(18) . . ?
C12 Mo1 Se 138.09(19) . . ?
C14 Mo1 Se 98.30(19) . . ?
C11 Mo1 Se 102.9(2) . . ?
C15 Mo1 Se 82.78(17) . . ?
C15 C11 C12 106.3(7) . . ?
C15 C11 Mo1 73.1(4) . . ?
C12 C11 Mo1 69.8(4) . . ?
C13 C12 C11 108.0(6) . . ?
C13 C12 Mo1 71.6(4) . . ?
C11 C12 Mo1 74.5(4) . . ?
C12 C13 C14 109.1(7) . . ?
C12 C13 Mo1 72.7(4) . . ?
C14 C13 Mo1 74.7(4) . . ?
C15 C14 C13 106.9(7) . . ?
C15 C14 Mo1 73.7(4) . . ?
C13 C14 Mo1 69.8(4) . . ?
C14 C15 C11 109.7(6) . . ?
C14 C15 Mo1 71.6(4) . . ?
C11 C15 Mo1 72.1(4) . . ?
O1 C1 Mo1 178.3(5) . . y
O2 C2 Mo1 176.6(5) . . y
O3 C3 Mo1 177.7(6) . . y
C4 Se Mo1 104.23(18) . . y
C4 Se Mo2 105.68(18) . . y
Mo1 Se Mo2 116.94(2) . . y
C5 C4 Se 108.6(5) . . y
C6 C5 C4 122.8(7) . . y
C23 Mo2 C20 90.1(3) . . y
C23 Mo2 C21 88.7(3) . . y
C20 Mo2 C21 88.7(3) . . y
C23 Mo2 C24 88.9(3) . . y
C20 Mo2 C24 89.6(3) . . y
C21 Mo2 C24 177.1(3) . . y
C23 Mo2 C22 88.1(3) . . y
C20 Mo2 C22 176.8(3) . . y
C21 Mo2 C22 93.9(3) . . y
C24 Mo2 C22 87.8(3) . . y
C23 Mo2 Se 175.2(3) . . y
C20 Mo2 Se 94.7(2) . . y
C21 Mo2 Se 92.15(18) . . y
C24 Mo2 Se 90.3(2) . . y
C22 Mo2 Se 87.1(2) . . y
O20 C20 Mo2 177.8(6) . . y
O21 C21 Mo2 175.3(6) . . y
O22 C22 Mo2 175.1(7) . . y
O23 C23 Mo2 178.7(8) . . y
O24 C24 Mo2 175.8(7) . . y

loop_
_geom_bond_atom_site_label_1
_geom_bond_atom_site_label_2
_geom_bond_distance
_geom_bond_site_symmetry_2
_geom_bond_publ_flag
Mo1 cp 1.995 . y
Mo1 C2 1.9727(69) . y
Mo1 C3 1.9766(62) . y
Mo1 C1 2.0059(59) . y
Mo1 C13 2.2815(65) . ?
Mo1 C12 2.2957(65) . ?
Mo1 C14 2.3445(61) . ?
Mo1 C11 2.3573(69) . ?
Mo1 C15 2.3712(64) . ?
Mo1 Se 2.6606(9) . y
C11 C15 1.4148(98) . ?
C11 C12 1.4297(111) . ?
C12 C13 1.4026(112) . ?
C13 C14 1.4088(100) . ?
C14 C15 1.4039(112) . ?
C1 O1 1.1354(72) . y
C2 O2 1.1585(83) . y
C3 O3 1.1504(77) . y
Se C4 1.9986(63) . y
Se Mo2 2.6762(9) . y
C4 C5 1.4735(86) . y
C5 C6 1.3309(101) . y
Mo2 C23 1.9150(64) . y
Mo2 C20 2.0007(79) . y
Mo2 C21 2.0087(63) . y
Mo2 C24 2.0141(68) . y
Mo2 C22 2.0244(73) . y
C20 O20 1.1366(88) . y
C21 O21 1.1456(77) . y
C22 O22 1.1347(85) . y
C23 O23 1.1659(79) . y
C24 O24 1.1304(81) . y

loop_
_geom_torsion_atom_site_label_1
_geom_torsion_atom_site_label_2
_geom_torsion_atom_site_label_3
_geom_torsion_atom_site_label_4
_geom_torsion
_geom_torsion_site_symmetry_1
_geom_torsion_site_symmetry_2
_geom_torsion_site_symmetry_3
_geom_torsion_site_symmetry_4
_geom_torsion_publ_flag
C2 Mo1 C11 C15 -30.0(8) . . . . ?
C3 Mo1 C11 C15 -148.8(4) . . . . ?
C1 Mo1 C11 C15 133.0(4) . . . . ?
C13 Mo1 C11 C15 -77.3(5) . . . . ?
C12 Mo1 C11 C15 -115.1(6) . . . . ?
C14 Mo1 C11 C15 -35.6(4) . . . . ?
C15 Mo1 C11 C15 0.000(2) . . . . ?
Se Mo1 C11 C15 56.3(4) . . . . ?
C2 Mo1 C11 C12 85.1(7) . . . . ?
C3 Mo1 C11 C12 -33.7(5) . . . . ?
C1 Mo1 C11 C12 -112.0(4) . . . . ?
C13 Mo1 C11 C12 37.8(4) . . . . ?
C12 Mo1 C11 C12 0.0 . . . . ?
C14 Mo1 C11 C12 79.4(5) . . . . ?
C15 Mo1 C11 C12 115.1(6) . . . . ?
Se Mo1 C11 C12 171.4(4) . . . . ?
C15 C11 C12 C13 0.3(7) . . . . ?
Mo1 C11 C12 C13 -64.3(5) . . . . ?
C15 C11 C12 Mo1 64.5(5) . . . . ?
Mo1 C11 C12 Mo1 0.0 . . . . ?
C2 Mo1 C12 C13 -24.5(6) . . . . ?
C3 Mo1 C12 C13 -93.8(5) . . . . ?
C1 Mo1 C12 C13 -169.0(4) . . . . ?
C13 Mo1 C12 C13 0.000(1) . . . . ?
C14 Mo1 C12 C13 37.3(4) . . . . ?
C11 Mo1 C12 C13 115.4(6) . . . . ?
C15 Mo1 C12 C13 78.0(4) . . . . ?
Se Mo1 C12 C13 102.9(5) . . . . ?
C2 Mo1 C12 C11 -139.9(5) . . . . ?
C3 Mo1 C12 C11 150.7(4) . . . . ?
C1 Mo1 C12 C11 75.5(4) . . . . ?
C13 Mo1 C12 C11 -115.4(6) . . . . ?
C14 Mo1 C12 C11 -78.1(5) . . . . ?
C11 Mo1 C12 C11 0.0 . . . . ?
C15 Mo1 C12 C11 -37.4(4) . . . . ?
Se Mo1 C12 C11 -12.6(6) . . . . ?
C11 C12 C13 C14 -0.3(8) . . . . ?
Mo1 C12 C13 C14 -66.4(5) . . . . ?
C11 C12 C13 Mo1 66.1(4) . . . . ?
Mo1 C12 C13 Mo1 0.0 . . . . ?
C2 Mo1 C13 C12 162.4(4) . . . . ?
C3 Mo1 C13 C12 85.5(4) . . . . ?
C1 Mo1 C13 C12 17.4(7) . . . . ?
C12 Mo1 C13 C12 0.000(1) . . . . ?
C14 Mo1 C13 C12 -116.2(7) . . . . ?
C11 Mo1 C13 C12 -37.9(4) . . . . ?
C15 Mo1 C13 C12 -78.9(5) . . . . ?
Se Mo1 C13 C12 -115.7(4) . . . . ?
C2 Mo1 C13 C14 -81.5(6) . . . . ?
C3 Mo1 C13 C14 -158.3(5) . . . . ?
C1 Mo1 C13 C14 133.5(5) . . . . ?
C12 Mo1 C13 C14 116.2(7) . . . . ?
C14 Mo1 C13 C14 0.0 . . . . ?
C11 Mo1 C13 C14 78.2(5) . . . . ?
C15 Mo1 C13 C14 37.2(5) . . . . ?
Se Mo1 C13 C14 0.4(7) . . . . ?
C12 C13 C14 C15 0.2(8) . . . . ?
Mo1 C13 C14 C15 -65.0(5) . . . . ?
C12 C13 C14 Mo1 65.1(5) . . . . ?
Mo1 C13 C14 Mo1 0.0 . . . . ?
C2 Mo1 C14 C15 -141.5(4) . . . . ?
C3 Mo1 C14 C15 141.5(4) . . . . ?
C1 Mo1 C14 C15 10.4(8) . . . . ?
C13 Mo1 C14 C15 115.4(7) . . . . ?
C12 Mo1 C14 C15 77.8(5) . . . . ?
C11 Mo1 C14 C15 35.8(4) . . . . ?
C15 Mo1 C14 C15 0.000(2) . . . . ?
Se Mo1 C14 C15 -64.2(4) . . . . ?
C2 Mo1 C14 C13 103.1(5) . . . . ?
C3 Mo1 C14 C13 26.1(6) . . . . ?
C1 Mo1 C14 C13 -105.1(7) . . . . ?
C13 Mo1 C14 C13 0.0 . . . . ?
C12 Mo1 C14 C13 -37.6(5) . . . . ?
C11 Mo1 C14 C13 -79.6(6) . . . . ?
C15 Mo1 C14 C13 -115.4(7) . . . . ?
Se Mo1 C14 C13 -179.7(5) . . . . ?
C13 C14 C15 C11 0.0(8) . . . . ?
Mo1 C14 C15 C11 -62.4(5) . . . . ?
C13 C14 C15 Mo1 62.4(5) . . . . ?
Mo1 C14 C15 Mo1 0.0 . . . . ?
C12 C11 C15 C14 -0.2(8) . . . . ?
Mo1 C11 C15 C14 62.1(5) . . . . ?
C12 C11 C15 Mo1 -62.3(4) . . . . ?
Mo1 C11 C15 Mo1 0.0 . . . . ?
C2 Mo1 C15 C14 45.7(5) . . . . ?
C3 Mo1 C15 C14 -66.0(6) . . . . ?
C1 Mo1 C15 C14 -174.6(4) . . . . ?
C13 Mo1 C15 C14 -38.1(4) . . . . ?
C12 Mo1 C15 C14 -80.4(5) . . . . ?
C14 Mo1 C15 C14 0.000(2) . . . . ?
C11 Mo1 C15 C14 -118.8(6) . . . . ?
Se Mo1 C15 C14 116.1(4) . . . . ?
C2 Mo1 C15 C11 164.5(4) . . . . ?
C3 Mo1 C15 C11 52.8(6) . . . . ?
C1 Mo1 C15 C11 -55.8(5) . . . . ?
C13 Mo1 C15 C11 80.7(5) . . . . ?
C12 Mo1 C15 C11 38.4(4) . . . . ?
C14 Mo1 C15 C11 118.8(6) . . . . ?
C11 Mo1 C15 C11 0.000(2) . . . . ?
Se Mo1 C15 C11 -125.2(4) . . . . ?
C2 Mo1 C1 O1 -158.6(197) . . . . ?
C3 Mo1 C1 O1 -88.0(198) . . . . ?
C13 Mo1 C1 O1 -15.5(200) . . . . ?
C12 Mo1 C1 O1 -4.9(198) . . . . ?
C14 Mo1 C1 O1 51.5(200) . . . . ?
C11 Mo1 C1 O1 29.8(198) . . . . ?
C15 Mo1 C1 O1 58.1(198) . . . . ?
Se Mo1 C1 O1 131.5(198) . . . . ?
C3 Mo1 C2 O2 65.2(115) . . . . ?
C1 Mo1 C2 O2 135.5(115) . . . . ?
C13 Mo1 C2 O2 -22.7(116) . . . . ?
C12 Mo1 C2 O2 -8.4(117) . . . . ?
C14 Mo1 C2 O2 -57.7(116) . . . . ?
C11 Mo1 C2 O2 -62.6(118) . . . . ?
C15 Mo1 C2 O2 -81.8(116) . . . . ?
Se Mo1 C2 O2 -155.4(116) . . . . ?
C2 Mo1 C3 O3 47.9(131) . . . . ?
C1 Mo1 C3 O3 -66.8(131) . . . . ?
C13 Mo1 C3 O3 148.7(131) . . . . ?
C12 Mo1 C3 O3 -175.7(131) . . . . ?
C14 Mo1 C3 O3 133.9(130) . . . . ?
C11 Mo1 C3 O3 -156.7(130) . . . . ?
C15 Mo1 C3 O3 172.1(129) . . . . ?
Se Mo1 C3 O3 -10.6(132) . . . . ?
C2 Mo1 Se C4 -167.9(3) . . . . ?
C3 Mo1 Se C4 -109.3(3) . . . . ?
C1 Mo1 Se C4 -52.8(3) . . . . ?
C13 Mo1 Se C4 99.9(4) . . . . ?
C12 Mo1 Se C4 48.0(3) . . . . ?
C14 Mo1 Se C4 100.1(3) . . . . ?
C11 Mo1 Se C4 40.5(3) . . . . ?
C15 Mo1 Se C4 69.1(3) . . . . ?
C2 Mo1 Se Mo2 -51.7(2) . . . . ?
C3 Mo1 Se Mo2 6.9(2) . . . . ?
C1 Mo1 Se Mo2 63.41(18) . . . . ?
C13 Mo1 Se Mo2 -143.9(3) . . . . ?
C12 Mo1 Se Mo2 164.2(3) . . . . ?
C14 Mo1 Se Mo2 -143.6(2) . . . . ?
C11 Mo1 Se Mo2 156.69(18) . . . . ?
C15 Mo1 Se Mo2 -174.70(19) . . . . ?
Mo1 Se C4 C5 -162.1(4) . . . . ?
Mo2 Se C4 C5 74.0(4) . . . . ?
Se C4 C5 C6 -117.3(7) . . . . ?
C4 Se Mo2 C23 -80.9(26) . . . . ?
Mo1 Se Mo2 C23 163.6(26) . . . . ?
C4 Se Mo2 C20 108.2(3) . . . . ?
Mo1 Se Mo2 C20 -7.2(2) . . . . ?
C4 Se Mo2 C21 19.3(3) . . . . ?
Mo1 Se Mo2 C21 -96.11(18) . . . . ?
C4 Se Mo2 C24 -162.3(3) . . . . ?
Mo1 Se Mo2 C24 82.3(2) . . . . ?
C4 Se Mo2 C22 -74.5(3) . . . . ?
Mo1 Se Mo2 C22 170.1(2) . . . . ?
C23 Mo2 C20 O20 -6.8(169) . . . . ?
C21 Mo2 C20 O20 -95.5(169) . . . . ?
C24 Mo2 C20 O20 82.1(169) . . . . ?
C22 Mo2 C20 O20 48.8(194) . . . . ?
Se Mo2 C20 O20 172.4(169) . . . . ?
C23 Mo2 C21 O21 -59.0(72) . . . . ?
C20 Mo2 C21 O21 31.2(72) . . . . ?
C24 Mo2 C21 O21 -22.3(110) . . . . ?
C22 Mo2 C21 O21 -147.0(72) . . . . ?
Se Mo2 C21 O21 125.8(72) . . . . ?
C23 Mo2 C22 O22 55.2(79) . . . . ?
C20 Mo2 C22 O22 -0.4(119) . . . . ?
C21 Mo2 C22 O22 143.8(79) . . . . ?
C24 Mo2 C22 O22 -33.8(79) . . . . ?
Se Mo2 C22 O22 -124.2(79) . . . . ?
C20 Mo2 C23 O23 127.1(286) . . . . ?
C21 Mo2 C23 O23 -144.2(286) . . . . ?
C24 Mo2 C23 O23 37.5(286) . . . . ?
C22 Mo2 C23 O23 -50.3(286) . . . . ?
Se Mo2 C23 O23 -43.8(300) . . . . ?
C23 Mo2 C24 O24 0.8(88) . . . . ?
C20 Mo2 C24 O24 -89.3(88) . . . . ?
C21 Mo2 C24 O24 -35.9(121) . . . . ?
C22 Mo2 C24 O24 89.0(88) . . . . ?
Se Mo2 C24 O24 176.0(88) . . . . ?
